data_4502343
loop_
_publ_author_name
'Huang, Fu-Ping'
'Tian, Jin-Lei'
'Gu, Wen'
'Liu, Xin'
'Yan, Shi-Ping'
'Liao, Dai-Zheng'
'Cheng, Peng'

_publ_section_title
;
 Co(II) Coordination Polymers: Positional Isomeric Effect, Structural and
 Magnetic Diversification
;
_journal_issue 3
_journal_name_full 'Crystal Growth &amp; Design'
_journal_page_first 1145
_journal_paper_doi 10.1021/cg901014r
_journal_volume 10
_journal_year 2010
_chemical_formula_sum 'C20 H14 Cl Co N5 O5'
_chemical_formula_weight 498.74
_chemical_name_systematic
; 
 ? 
;
_space_group_IT_number 2
_symmetry_cell_setting triclinic
_symmetry_space_group_name_Hall '-P 1'
_symmetry_space_group_name_H-M 'P -1'
_atom_sites_solution_hydrogens geom
_atom_sites_solution_primary direct
_atom_sites_solution_secondary difmap
_audit_creation_method SHELXL-97
_cell_angle_alpha 105.81(3)
_cell_angle_beta 95.87(3)
_cell_angle_gamma 111.27(3)
_cell_formula_units_Z 2
_cell_length_a 8.1510(16)
_cell_length_b 10.740(2)
_cell_length_c 12.808(3)
_cell_measurement_temperature 293(2)
_cell_measurement_theta_max 25.25
_cell_volume 979.7(5)
_computing_structure_refinement 'SHELXL-97 (Sheldrick, 1997)'
_computing_structure_solution 'SHELXS-97 (Sheldrick, 1990)'
_diffrn_ambient_temperature 293(2)
_diffrn_measured_fraction_theta_full 0.982
_diffrn_measured_fraction_theta_max 0.982
_diffrn_radiation_monochromator graphite
_diffrn_radiation_source 'fine-focus sealed tube'
_diffrn_radiation_type MoK\a
_diffrn_radiation_wavelength 0.71073
_diffrn_reflns_av_R_equivalents 0.0770
_diffrn_reflns_av_sigmaI/netI 0.1290
_diffrn_reflns_limit_h_max 8
_diffrn_reflns_limit_h_min -9
_diffrn_reflns_limit_k_max 12
_diffrn_reflns_limit_k_min -12
_diffrn_reflns_limit_l_max 15
_diffrn_reflns_limit_l_min -11
_diffrn_reflns_number 5754
_diffrn_reflns_theta_full 25.25
_diffrn_reflns_theta_max 25.25
_diffrn_reflns_theta_min 3.15
_exptl_absorpt_coefficient_mu 1.059
_exptl_absorpt_correction_T_max 0.902
_exptl_absorpt_correction_T_min 0.782
_exptl_absorpt_correction_type multi-scan
_exptl_absorpt_process_details SADABS
_exptl_crystal_colour RED
_exptl_crystal_density_diffrn 1.691
_exptl_crystal_density_method 'not measured'
_exptl_crystal_description BLOCK
_exptl_crystal_F_000 448
_exptl_crystal_size_max 0.40
_exptl_crystal_size_mid 0.20
_exptl_crystal_size_min 0.10
_refine_diff_density_max 1.645
_refine_diff_density_min -0.911
_refine_diff_density_rms 0.126
_refine_ls_extinction_method none
_refine_ls_goodness_of_fit_ref 1.038
_refine_ls_hydrogen_treatment constr
_refine_ls_matrix_type full
_refine_ls_number_parameters 292
_refine_ls_number_reflns 3484
_refine_ls_number_restraints 0
_refine_ls_restrained_S_all 1.038
_refine_ls_R_factor_all 0.1350
_refine_ls_R_factor_gt 0.0884
_refine_ls_shift/su_max 0.000
_refine_ls_shift/su_mean 0.000
_refine_ls_structure_factor_coef Fsqd
_refine_ls_weighting_details 'calc w=1/[\s^2^(Fo^2^)+(0.1252P)^2^+0.0000P] where P=(Fo^2^+2Fc^2^)/3'
_refine_ls_weighting_scheme calc
_refine_ls_wR_factor_gt 0.2130
_refine_ls_wR_factor_ref 0.2440
_reflns_number_gt 2300
_reflns_number_total 3484
_reflns_threshold_expression >2sigma(I)
_cod_data_source_file cg901014r_si_003.cif
_cod_data_source_block aa
_cod_depositor_comments
;
The following automatic conversions were performed:

'_symmetry_cell_setting' value 'TRICLINIC' changed to 'triclinic'
according to /home/saulius/struct/CIF-dictionaries/cif_core.dic
dictionary named 'cif_core.dic' version 2.4.2 from
2011-04-26.

'_exptl_absorpt_correction_type' value 'MULTI-SCAN'
changed to 'multi-scan' according to
/home/saulius/struct/CIF-dictionaries/cif_core.dic dictionary named
'cif_core.dic' version 2.4.2 from
2011-04-26.

'_refine_ls_hydrogen_treatment' value 'CONSTR' changed
to 'constr' according to
/home/saulius/struct/CIF-dictionaries/cif_core.dic dictionary named
'cif_core.dic' version 2.4.2 from 2011-04-26.

'_geom_bond_publ_flag'
value 'Y' changed to 'y' according to
/home/saulius/struct/CIF-dictionaries/cif_core.dic dictionary named
'cif_core.dic' version 2.4.2 from 2011-04-26 (12
times).

'_geom_angle_publ_flag' value 'Y' changed to 'y' according
to /home/saulius/struct/CIF-dictionaries/cif_core.dic dictionary
named 'cif_core.dic' version 2.4.2 from 2011-04-26 (30 times).

Automatic conversion script
Id: cif_fix_values 1715 2011-07-08 13:25:40Z adriana 
;
_cod_original_cell_volume 979.7(4)
_cod_original_sg_symbol_H-M P-1
_cod_database_code 4502343

loop_
_symmetry_equiv_pos_as_xyz
'x, y, z'
'-x, -y, -z'

loop_
_atom_site_label
_atom_site_type_symbol
_atom_site_fract_x
_atom_site_fract_y
_atom_site_fract_z
_atom_site_U_iso_or_equiv
_atom_site_adp_type
_atom_site_occupancy
_atom_site_symmetry_multiplicity
_atom_site_calc_flag
_atom_site_refinement_flags
Co1 Co 0.5000 0.5000 0.5000 0.0299(4) Uani 1 2 d S
Co2 Co 0.0000 0.0000 0.5000 0.0336(4) Uani 1 2 d S
Cl1 Cl -0.5298(4) 0.0164(4) 0.2227(3) 0.0959(10) Uani 1 1 d .
O5 O 0.4570(7) 0.6537(5) 0.4322(4) 0.0375(12) Uani 1 1 d .
O1 O 0.1736(6) 0.1790(5) 0.4608(4) 0.0335(12) Uani 1 1 d .
O2 O 0.2800(6) 0.3417(5) 0.3807(4) 0.0368(12) Uani 1 1 d .
O3 O -0.2174(7) 0.0425(5) 0.4602(4) 0.0434(13) Uani 1 1 d .
N1 N 0.6711(8) 0.4769(5) 0.3821(4) 0.0305(14) Uani 1 1 d .
N3 N 1.1834(9) 0.4686(7) 0.1808(5) 0.0431(16) Uani 1 1 d .
N2 N 0.9459(8) 0.3620(6) 0.0433(5) 0.0370(15) Uani 1 1 d .
O4 O -0.2574(8) 0.2342(6) 0.4558(5) 0.0594(17) Uani 1 1 d .
C2 C 0.0022(10) 0.1551(7) 0.2894(6) 0.0338(17) Uani 1 1 d .
C14 C 1.0050(10) 0.4273(7) 0.1532(6) 0.0346(18) Uani 1 1 d .
C16 C 1.0894(11) 0.2942(8) -0.1083(6) 0.0394(19) Uani 1 1 d .
C1 C 0.1648(10) 0.2273(7) 0.3850(5) 0.0303(16) Uani 1 1 d .
N4 N 1.2479(9) 0.4292(7) 0.0889(5) 0.0469(17) Uani 1 1 d .
C15 C 1.0995(11) 0.3667(7) 0.0096(6) 0.0360(18) Uani 1 1 d .
C20 C 1.2370(12) 0.2852(8) -0.1487(6) 0.046(2) Uani 1 1 d .
H20 H 1.3516 0.3289 -0.1020 0.055 Uiso 1 1 calc R
N5 N 1.0509(9) 0.1442(6) -0.3315(5) 0.0407(16) Uani 1 1 d .
C7 C -0.1745(10) 0.1156(7) 0.3044(6) 0.0380(18) Uani 1 1 d .
C11 C 0.8899(11) 0.4465(7) 0.2307(6) 0.0334(17) Uani 1 1 d .
C12 C 0.9604(10) 0.5146(8) 0.3426(6) 0.0375(18) Uani 1 1 d .
H12 H 1.0845 0.5521 0.3705 0.045 Uiso 1 1 calc R
C10 C 0.7056(12) 0.3929(8) 0.1941(6) 0.047(2) Uani 1 1 d .
H10 H 0.6516 0.3464 0.1188 0.057 Uiso 1 1 calc R
C19 C 1.2113(11) 0.2099(8) -0.2599(6) 0.042(2) Uani 1 1 d .
H19 H 1.3117 0.2047 -0.2862 0.051 Uiso 1 1 calc R
C8 C -0.2189(10) 0.1328(7) 0.4167(7) 0.0377(18) Uani 1 1 d .
C17 C 0.9271(11) 0.2308(8) -0.1826(6) 0.045(2) Uani 1 1 d .
H17 H 0.8251 0.2368 -0.1592 0.054 Uiso 1 1 calc R
C13 C 0.8479(10) 0.5273(7) 0.4131(6) 0.0360(18) Uani 1 1 d .
H13 H 0.9003 0.5750 0.4885 0.043 Uiso 1 1 calc R
C9 C 0.6026(11) 0.4097(8) 0.2715(6) 0.0415(19) Uani 1 1 d .
H9 H 0.4780 0.3723 0.2460 0.050 Uiso 1 1 calc R
C3 C 0.0383(12) 0.1347(8) 0.1816(6) 0.045(2) Uani 1 1 d .
H3 H 0.1563 0.1610 0.1722 0.054 Uiso 1 1 calc R
C18 C 0.9129(11) 0.1589(8) -0.2906(6) 0.042(2) Uani 1 1 d .
H18 H 0.8000 0.1176 -0.3389 0.050 Uiso 1 1 calc R
C4 C -0.1069(14) 0.0742(9) 0.0902(7) 0.056(2) Uani 1 1 d .
H4 H -0.0857 0.0599 0.0188 0.067 Uiso 1 1 calc R
C5 C -0.2800(14) 0.0358(9) 0.1044(7) 0.057(2) Uani 1 1 d .
H5 H -0.3761 -0.0054 0.0427 0.069 Uiso 1 1 calc R
C6 C -0.3122(11) 0.0578(8) 0.2091(8) 0.052(2) Uani 1 1 d .
H5A H 0.5710 0.6968 0.4543 0.063 Uiso 1 1 d R
H3A H 1.2470 0.5131 0.2427 0.063 Uiso 1 1 d R
H5B H 0.4095 0.7069 0.4670 0.063 Uiso 1 1 d R

loop_
_atom_site_aniso_label
_atom_site_aniso_U_11
_atom_site_aniso_U_22
_atom_site_aniso_U_33
_atom_site_aniso_U_23
_atom_site_aniso_U_13
_atom_site_aniso_U_12
Co1 0.0215(8) 0.0334(7) 0.0351(8) 0.0089(6) 0.0147(6) 0.0111(6)
Co2 0.0288(9) 0.0327(8) 0.0398(9) 0.0090(6) 0.0184(6) 0.0125(6)
Cl1 0.0326(16) 0.129(3) 0.108(2) 0.0390(19) 0.0092(15) 0.0158(15)
O5 0.032(3) 0.038(3) 0.049(3) 0.015(2) 0.019(2) 0.019(2)
O1 0.025(3) 0.036(3) 0.043(3) 0.015(2) 0.010(2) 0.014(2)
O2 0.024(3) 0.035(3) 0.043(3) 0.007(2) 0.013(2) 0.006(2)
O3 0.036(4) 0.050(3) 0.051(3) 0.016(3) 0.023(3) 0.021(3)
N1 0.027(4) 0.028(3) 0.033(3) 0.004(2) 0.012(3) 0.010(3)
N3 0.031(4) 0.058(4) 0.037(4) 0.005(3) 0.012(3) 0.022(3)
N2 0.030(4) 0.041(3) 0.044(4) 0.014(3) 0.020(3) 0.016(3)
O4 0.052(4) 0.043(3) 0.084(4) 0.008(3) 0.032(3) 0.025(3)
C2 0.027(5) 0.024(3) 0.047(5) 0.006(3) 0.006(3) 0.012(3)
C14 0.027(5) 0.040(4) 0.040(5) 0.013(3) 0.014(3) 0.015(3)
C16 0.045(5) 0.041(4) 0.049(5) 0.024(4) 0.031(4) 0.025(4)
C1 0.027(4) 0.032(4) 0.031(4) 0.004(3) 0.016(3) 0.013(3)
N4 0.038(5) 0.074(5) 0.031(4) 0.009(3) 0.020(3) 0.029(4)
C15 0.042(5) 0.043(4) 0.041(5) 0.018(3) 0.027(4) 0.029(4)
C20 0.037(5) 0.052(5) 0.050(5) 0.014(4) 0.024(4) 0.019(4)
N5 0.043(5) 0.041(4) 0.039(4) 0.010(3) 0.026(3) 0.016(3)
C7 0.027(5) 0.028(4) 0.058(5) 0.009(3) 0.008(4) 0.014(3)
C11 0.032(5) 0.041(4) 0.037(4) 0.013(3) 0.016(3) 0.022(3)
C12 0.012(4) 0.051(4) 0.045(5) 0.006(3) 0.012(3) 0.016(3)
C10 0.039(6) 0.063(5) 0.036(4) 0.012(4) 0.016(4) 0.020(4)
C19 0.035(5) 0.045(4) 0.057(5) 0.016(4) 0.030(4) 0.022(4)
C8 0.020(4) 0.031(4) 0.060(5) 0.008(4) 0.017(4) 0.011(3)
C17 0.035(5) 0.063(5) 0.045(5) 0.015(4) 0.021(4) 0.028(4)
C13 0.026(5) 0.041(4) 0.035(4) 0.002(3) 0.008(3) 0.014(3)
C9 0.026(5) 0.052(5) 0.041(5) 0.014(4) 0.013(4) 0.010(4)
C3 0.047(6) 0.046(5) 0.042(5) 0.008(4) 0.010(4) 0.023(4)
C18 0.034(5) 0.045(4) 0.048(5) 0.010(4) 0.024(4) 0.018(4)
C4 0.066(7) 0.067(6) 0.050(5) 0.019(4) 0.018(5) 0.043(5)
C5 0.053(7) 0.072(6) 0.035(5) 0.001(4) -0.009(4) 0.029(5)
C6 0.024(5) 0.054(5) 0.078(7) 0.024(4) 0.003(4) 0.016(4)

loop_
_atom_type_symbol
_atom_type_description
_atom_type_scat_dispersion_real
_atom_type_scat_dispersion_imag
_atom_type_scat_source
C C 0.0033 0.0016 'International Tables Vol C Tables 4.2.6.8 and 6.1.1.4'
H H 0.0000 0.0000 'International Tables Vol C Tables 4.2.6.8 and 6.1.1.4'
Cl Cl 0.1484 0.1585 'International Tables Vol C Tables 4.2.6.8 and 6.1.1.4'
Co Co 0.3494 0.9721 'International Tables Vol C Tables 4.2.6.8 and 6.1.1.4'
N N 0.0061 0.0033 'International Tables Vol C Tables 4.2.6.8 and 6.1.1.4'
O O 0.0106 0.0060 'International Tables Vol C Tables 4.2.6.8 and 6.1.1.4'

loop_
_geom_angle_atom_site_label_1
_geom_angle_atom_site_label_2
_geom_angle_atom_site_label_3
_geom_angle
_geom_angle_site_symmetry_1
_geom_angle_site_symmetry_3
_geom_angle_publ_flag
O2 Co1 O2 180.000(1) . 2_666 y
O2 Co1 O5 89.03(18) . . y
O2 Co1 O5 90.97(18) 2_666 . y
O2 Co1 O5 90.97(18) . 2_666 y
O2 Co1 O5 89.03(18) 2_666 2_666 y
O5 Co1 O5 180.000(1) . 2_666 y
O2 Co1 N1 90.9(2) . 2_666 y
O2 Co1 N1 89.1(2) 2_666 2_666 y
O5 Co1 N1 92.84(19) . 2_666 y
O5 Co1 N1 87.16(19) 2_666 2_666 y
O2 Co1 N1 89.1(2) . . y
O2 Co1 N1 90.9(2) 2_666 . y
O5 Co1 N1 87.16(19) . . y
O5 Co1 N1 92.84(19) 2_666 . y
N1 Co1 N1 180.000(1) 2_666 . y
O3 Co2 O3 180.000(1) 2_556 . y
O3 Co2 O1 89.22(19) 2_556 . y
O3 Co2 O1 90.78(19) . . y
O3 Co2 O1 90.78(19) 2_556 2_556 y
O3 Co2 O1 89.22(19) . 2_556 y
O1 Co2 O1 180.00(18) . 2_556 y
O3 Co2 N5 88.0(2) 2_556 2_655 y
O3 Co2 N5 92.0(2) . 2_655 y
O1 Co2 N5 92.28(19) . 2_655 y
O1 Co2 N5 87.7(2) 2_556 2_655 y
O3 Co2 N5 92.0(2) 2_556 1_456 y
O3 Co2 N5 88.0(2) . 1_456 y
O1 Co2 N5 87.7(2) . 1_456 y
O1 Co2 N5 92.28(19) 2_556 1_456 y
N5 Co2 N5 180.000(1) 2_655 1_456 y
Co1 O5 H5A 82.8 . . ?
Co1 O5 H5B 119.4 . . ?
H5A O5 H5B 108.4 . . ?
C1 O1 Co2 135.4(5) . . ?
C1 O2 Co1 130.3(4) . . ?
C8 O3 Co2 125.6(5) . . ?
C13 N1 C9 115.0(6) . . ?
C13 N1 Co1 122.6(5) . . ?
C9 N1 Co1 122.3(5) . . ?
C14 N3 N4 110.5(6) . . ?
C14 N3 H3A 125.8 . . ?
N4 N3 H3A 123.6 . . ?
C14 N2 C15 102.5(6) . . ?
C7 C2 C3 121.2(7) . . ?
C7 C2 C1 122.9(7) . . ?
C3 C2 C1 115.9(7) . . ?
N3 C14 N2 109.6(6) . . ?
N3 C14 C11 125.6(7) . . ?
N2 C14 C11 124.7(7) . . ?
C17 C16 C20 117.0(7) . . ?
C17 C16 C15 119.4(7) . . ?
C20 C16 C15 123.5(8) . . ?
O1 C1 O2 125.6(7) . . ?
O1 C1 C2 120.6(6) . . ?
O2 C1 C2 113.8(6) . . ?
C15 N4 N3 101.7(6) . . ?
N4 C15 N2 115.6(6) . . ?
N4 C15 C16 124.7(7) . . ?
N2 C15 C16 119.5(7) . . ?
C16 C20 C19 118.8(8) . . ?
C16 C20 H20 120.6 . . ?
C19 C20 H20 120.6 . . ?
C18 N5 C19 115.7(6) . . ?
C18 N5 Co2 119.5(5) . 1_654 ?
C19 N5 Co2 124.4(5) . 1_654 ?
C6 C7 C2 117.0(7) . . ?
C6 C7 C8 120.1(7) . . ?
C2 C7 C8 122.9(7) . . ?
C12 C11 C10 117.6(7) . . ?
C12 C11 C14 121.4(7) . . ?
C10 C11 C14 120.9(7) . . ?
C13 C12 C11 119.8(7) . . ?
C13 C12 H12 120.1 . . ?
C11 C12 H12 120.1 . . ?
C11 C10 C9 118.5(7) . . ?
C11 C10 H10 120.7 . . ?
C9 C10 H10 120.7 . . ?
N5 C19 C20 123.8(7) . . ?
N5 C19 H19 118.1 . . ?
C20 C19 H19 118.1 . . ?
O4 C8 O3 126.4(8) . . ?
O4 C8 C7 116.1(7) . . ?
O3 C8 C7 117.5(6) . . ?
C18 C17 C16 120.6(8) . . ?
C18 C17 H17 119.7 . . ?
C16 C17 H17 119.7 . . ?
N1 C13 C12 124.8(7) . . ?
N1 C13 H13 117.6 . . ?
C12 C13 H13 117.6 . . ?
N1 C9 C10 124.3(8) . . ?
N1 C9 H9 117.9 . . ?
C10 C9 H9 117.9 . . ?
C4 C3 C2 118.4(8) . . ?
C4 C3 H3 120.8 . . ?
C2 C3 H3 120.8 . . ?
N5 C18 C17 123.9(8) . . ?
N5 C18 H18 118.0 . . ?
C17 C18 H18 118.0 . . ?
C5 C4 C3 120.6(8) . . ?
C5 C4 H4 119.7 . . ?
C3 C4 H4 119.7 . . ?
C4 C5 C6 120.1(8) . . ?
C4 C5 H5 120.0 . . ?
C6 C5 H5 120.0 . . ?
C5 C6 C7 122.7(8) . . ?
C5 C6 Cl1 118.2(7) . . ?
C7 C6 Cl1 119.1(7) . . ?

loop_
_geom_bond_atom_site_label_1
_geom_bond_atom_site_label_2
_geom_bond_distance
_geom_bond_site_symmetry_2
_geom_bond_publ_flag
Co1 O2 2.062(5) . y
Co1 O2 2.062(5) 2_666 y
Co1 O5 2.177(5) . y
Co1 O5 2.177(5) 2_666 y
Co1 N1 2.183(6) 2_666 y
Co1 N1 2.183(6) . y
Co2 O3 2.034(5) 2_556 y
Co2 O3 2.034(5) . y
Co2 O1 2.156(4) . y
Co2 O1 2.156(4) 2_556 y
Co2 N5 2.181(6) 2_655 y
Co2 N5 2.181(6) 1_456 y
Cl1 C6 1.705(9) . ?
O5 H5A 0.8487 . ?
O5 H5B 0.8555 . ?
O1 C1 1.226(8) . ?
O2 C1 1.267(8) . ?
O3 C8 1.246(9) . ?
N1 C13 1.315(9) . ?
N1 C9 1.351(9) . ?
N3 C14 1.333(9) . ?
N3 N4 1.363(8) . ?
N3 H3A 0.8095 . ?
N2 C14 1.335(9) . ?
N2 C15 1.354(9) . ?
O4 C8 1.233(8) . ?
C2 C7 1.395(11) . ?
C2 C3 1.416(10) . ?
C2 C1 1.504(10) . ?
C14 C11 1.459(10) . ?
C16 C17 1.362(11) . ?
C16 C20 1.382(11) . ?
C16 C15 1.476(10) . ?
N4 C15 1.317(9) . ?
C20 C19 1.384(10) . ?
C20 H20 0.9300 . ?
N5 C18 1.330(9) . ?
N5 C19 1.335(10) . ?
N5 Co2 2.181(6) 1_654 ?
C7 C6 1.392(11) . ?
C7 C8 1.498(11) . ?
C11 C12 1.369(10) . ?
C11 C10 1.374(11) . ?
C12 C13 1.367(10) . ?
C12 H12 0.9300 . ?
C10 C9 1.380(11) . ?
C10 H10 0.9300 . ?
C19 H19 0.9300 . ?
C17 C18 1.358(10) . ?
C17 H17 0.9300 . ?
C13 H13 0.9300 . ?
C9 H9 0.9300 . ?
C3 C4 1.392(11) . ?
C3 H3 0.9300 . ?
C18 H18 0.9300 . ?
C4 C5 1.366(12) . ?
C4 H4 0.9300 . ?
C5 C6 1.366(12) . ?
C5 H5 0.9300 . ?

loop_
_geom_torsion_atom_site_label_1
_geom_torsion_atom_site_label_2
_geom_torsion_atom_site_label_3
_geom_torsion_atom_site_label_4
_geom_torsion
_geom_torsion_site_symmetry_1
O3 Co2 O1 C1 135.2(7) 2_556
O3 Co2 O1 C1 -44.8(7) .
O1 Co2 O1 C1 -86(21) 2_556
N5 Co2 O1 C1 47.2(7) 2_655
N5 Co2 O1 C1 -132.8(7) 1_456
O2 Co1 O2 C1 123(100) 2_666
O5 Co1 O2 C1 -147.1(6) .
O5 Co1 O2 C1 32.9(6) 2_666
N1 Co1 O2 C1 -54.3(6) 2_666
N1 Co1 O2 C1 125.7(6) .
O3 Co2 O3 C8 136(100) 2_556
O1 Co2 O3 C8 7.8(6) .
O1 Co2 O3 C8 -172.2(6) 2_556
N5 Co2 O3 C8 -84.6(6) 2_655
N5 Co2 O3 C8 95.4(6) 1_456
O2 Co1 N1 C13 -163.1(5) .
O2 Co1 N1 C13 16.9(5) 2_666
O5 Co1 N1 C13 107.8(5) .
O5 Co1 N1 C13 -72.2(5) 2_666
N1 Co1 N1 C13 0(100) 2_666
O2 Co1 N1 C9 17.0(5) .
O2 Co1 N1 C9 -163.0(5) 2_666
O5 Co1 N1 C9 -72.1(5) .
O5 Co1 N1 C9 107.9(5) 2_666
N1 Co1 N1 C9 0(100) 2_666
N4 N3 C14 N2 -1.0(8) .
N4 N3 C14 C11 177.5(6) .
C15 N2 C14 N3 0.6(7) .
C15 N2 C14 C11 -177.8(6) .
Co2 O1 C1 O2 175.4(4) .
Co2 O1 C1 C2 -0.6(10) .
Co1 O2 C1 O1 -8.8(11) .
Co1 O2 C1 C2 167.4(4) .
C7 C2 C1 O1 50.0(10) .
C3 C2 C1 O1 -132.8(7) .
C7 C2 C1 O2 -126.5(7) .
C3 C2 C1 O2 50.7(8) .
C14 N3 N4 C15 0.9(8) .
N3 N4 C15 N2 -0.5(8) .
N3 N4 C15 C16 -175.6(6) .
C14 N2 C15 N4 0.0(8) .
C14 N2 C15 C16 175.3(6) .
C17 C16 C15 N4 178.7(7) .
C20 C16 C15 N4 -0.6(11) .
C17 C16 C15 N2 3.8(10) .
C20 C16 C15 N2 -175.5(7) .
C17 C16 C20 C19 -1.9(11) .
C15 C16 C20 C19 177.4(6) .
C3 C2 C7 C6 -1.1(10) .
C1 C2 C7 C6 176.0(6) .
C3 C2 C7 C8 178.8(6) .
C1 C2 C7 C8 -4.1(10) .
N3 C14 C11 C12 1.7(11) .
N2 C14 C11 C12 179.9(6) .
N3 C14 C11 C10 -176.4(7) .
N2 C14 C11 C10 1.8(11) .
C10 C11 C12 C13 -0.1(11) .
C14 C11 C12 C13 -178.2(6) .
C12 C11 C10 C9 -0.4(11) .
C14 C11 C10 C9 177.7(7) .
C18 N5 C19 C20 2.3(11) .
Co2 N5 C19 C20 -170.7(5) 1_654
C16 C20 C19 N5 -0.2(11) .
Co2 O3 C8 O4 -121.1(8) .
Co2 O3 C8 C7 60.7(9) .
C6 C7 C8 O4 -77.8(9) .
C2 C7 C8 O4 102.3(9) .
C6 C7 C8 O3 100.6(9) .
C2 C7 C8 O3 -79.2(9) .
C20 C16 C17 C18 1.8(11) .
C15 C16 C17 C18 -177.5(6) .
C9 N1 C13 C12 -0.6(10) .
Co1 N1 C13 C12 179.5(5) .
C11 C12 C13 N1 0.7(12) .
C13 N1 C9 C10 -0.1(11) .
Co1 N1 C9 C10 179.8(6) .
C11 C10 C9 N1 0.6(12) .
C7 C2 C3 C4 0.2(10) .
C1 C2 C3 C4 -177.1(6) .
C19 N5 C18 C17 -2.4(11) .
Co2 N5 C18 C17 170.9(6) 1_654
C16 C17 C18 N5 0.4(12) .
C2 C3 C4 C5 0.1(12) .
C3 C4 C5 C6 0.7(13) .
C4 C5 C6 C7 -1.7(13) .
C4 C5 C6 Cl1 176.7(7) .
C2 C7 C6 C5 1.9(11) .
C8 C7 C6 C5 -178.0(7) .
C2 C7 C6 Cl1 -176.5(5) .
C8 C7 C6 Cl1 3.6(10) .
